data_7035792
loop_
_publ_author_name
'Chernyshev, Alexander N.'
'Chernysheva, Maria V.'
'Hirva, Pipsa'
'Kukushkin, Vadim Yu'
'Haukka, Matti'

_publ_section_title
;
 Weak aurophilic interactions in a series of Au(iii) double salts.
;
_journal_issue 32
_journal_name_full 'Dalton transactions (Cambridge, England : 2003)'
_journal_page_first 14523
_journal_page_last 14531
_journal_paper_doi 10.1039/c4dt03167a
_journal_volume 44
_journal_year 2015
_chemical_formula_moiety 'C18 H12 Au Cl3 N2'
_chemical_formula_sum 'C18 H12 Au Cl3 N2'
_chemical_formula_weight 559.61
_chemical_name_systematic
;
 ?
;
_space_group_crystal_system monoclinic
_space_group_IT_number 14
_space_group_name_Hall '-P 2ybc'
_space_group_name_H-M_alt 'P 1 21/c 1'
_symmetry_space_group_name_Hall '-P 2ybc'
_symmetry_space_group_name_H-M 'P 1 21/c 1'
_atom_sites_solution_hydrogens geom
_audit_creation_method SHELXL-2014
_audit_update_record
;
2014-10-14 deposited with the CCDC.
2015-07-14 downloaded from the CCDC.
;
_cell_angle_alpha 90
_cell_angle_beta 90.459(2)
_cell_angle_gamma 90
_cell_formula_units_Z 8
_cell_length_a 12.9548(4)
_cell_length_b 19.2502(5)
_cell_length_c 13.5921(4)
_cell_measurement_reflns_used 9251
_cell_measurement_temperature 150(2)
_cell_measurement_theta_max 37.88
_cell_measurement_theta_min 2.64
_cell_volume 3389.52(17)
_computing_cell_refinement 'SAINT (Bruker AXS, 2009)'
_computing_data_collection 'APEX2 (Bruker AXS, 2010)'
_computing_data_reduction 'SAINT (Bruker AXS, 2009)'
_computing_molecular_graphics 'UCSF Chimera (Petterssen et al. 2004)'
_computing_publication_material 'SHELXL-2014 (Sheldrick, 2014)'
_computing_structure_refinement 'SHELXL-2014 (Sheldrick, 2014)'
_computing_structure_solution 'SUPERFLIP (Palatinus & Chapuis, 2007)'
_diffrn_ambient_temperature 150(2)
_diffrn_detector_area_resol_mean 16
_diffrn_measured_fraction_theta_full 0.999
_diffrn_measured_fraction_theta_max 0.987
_diffrn_measurement_device '62mm x 62mm CCD camera on three-circle goniostat'
_diffrn_measurement_device_type 'Bruker SMART APEX II CCD'
_diffrn_measurement_method '\f scans and \w scans'
_diffrn_radiation_monochromator 'flat graphite crystal'
_diffrn_radiation_type MoK\a
_diffrn_radiation_wavelength 0.71073
_diffrn_reflns_av_R_equivalents 0.0241
_diffrn_reflns_av_unetI/netI 0.0354
_diffrn_reflns_laue_measured_fraction_full 0.999
_diffrn_reflns_laue_measured_fraction_max 0.987
_diffrn_reflns_limit_h_max 17
_diffrn_reflns_limit_h_min -18
_diffrn_reflns_limit_k_max 27
_diffrn_reflns_limit_k_min -27
_diffrn_reflns_limit_l_max 17
_diffrn_reflns_limit_l_min -19
_diffrn_reflns_number 25615
_diffrn_reflns_point_group_measured_fraction_full 0.999
_diffrn_reflns_point_group_measured_fraction_max 0.987
_diffrn_reflns_theta_full 26.000
_diffrn_reflns_theta_max 31.000
_diffrn_reflns_theta_min 1.834
_exptl_absorpt_coefficient_mu 9.155
_exptl_absorpt_correction_T_max 0.5042
_exptl_absorpt_correction_T_min 0.1649
_exptl_absorpt_correction_type numerical
_exptl_absorpt_process_details
;
SADABS-2008/1 (Bruker, 2008)
Additional spherical absorption correction applied with mu*r =  0.0000
Lambda/2 correction factor = 0.0015
;
_exptl_crystal_colour brown
_exptl_crystal_density_diffrn 2.193
_exptl_crystal_description needle
_exptl_crystal_F_000 2112
_exptl_crystal_size_max 0.306
_exptl_crystal_size_mid 0.176
_exptl_crystal_size_min 0.137
_refine_diff_density_max 2.007
_refine_diff_density_min -1.600
_refine_diff_density_rms 0.171
_refine_ls_extinction_method none
_refine_ls_goodness_of_fit_ref 1.021
_refine_ls_hydrogen_treatment constr
_refine_ls_matrix_type full
_refine_ls_number_parameters 453
_refine_ls_number_reflns 10653
_refine_ls_number_restraints 12
_refine_ls_restrained_S_all 1.024
_refine_ls_R_factor_all 0.0532
_refine_ls_R_factor_gt 0.0281
_refine_ls_shift/su_max 0.003
_refine_ls_shift/su_mean 0.000
_refine_ls_structure_factor_coef Fsqd
_refine_ls_weighting_details 'w=1/[\s^2^(Fo^2^)+(0.0271P)^2^+3.3424P] where P=(Fo^2^+2Fc^2^)/3'
_refine_ls_weighting_scheme calc
_refine_ls_wR_factor_gt 0.0596
_refine_ls_wR_factor_ref 0.0673
_reflns_Friedel_coverage 0.000
_reflns_number_gt 7343
_reflns_number_total 10653
_reflns_threshold_expression 'I > 2\s(I)'
_cod_data_source_file c4dt03167a2.cif
_cod_data_source_block 7a
_cod_depositor_comments 'Adding full bibliography for 7035778--7035794.cif.'
_cod_database_code 7035792
_shelx_space_group_comment
;
The symmetry employed for this shelxl refinement is uniquely defined
by the following loop, which should always be used as a source of
symmetry information in preference to the above space-group names.
They are only intended as comments.
;
_shelx_estimated_absorpt_t_min 0.166
_shelx_estimated_absorpt_t_max 0.367
_shelxl_version_number 2014-3

loop_
_space_group_symop_operation_xyz
'x, y, z'
'-x, y+1/2, -z+1/2'
'-x, -y, -z'
'x, -y-1/2, z-1/2'

loop_
_atom_site_label
_atom_site_type_symbol
_atom_site_fract_x
_atom_site_fract_y
_atom_site_fract_z
_atom_site_U_iso_or_equiv
_atom_site_adp_type
_atom_site_occupancy
_atom_site_site_symmetry_order
_atom_site_calc_flag
_atom_site_refinement_flags_posn
_atom_site_refinement_flags_adp
_atom_site_refinement_flags_occupancy
_atom_site_disorder_assembly
_atom_site_disorder_group
Au1 Au 0.01755(4) 0.54404(2) 0.74856(2) 0.01598(7) Uani 0.9417(15) 1 d . U P A 1
Au1C Au -0.0231(5) 0.54466(18) 0.7443(3) 0.0138(5) Uani 0.0583(15) 1 d . U P A 2
Cl1 Cl -0.05284(9) 0.64833(5) 0.70753(9) 0.0314(2) Uani 1 1 d . . . . .
Cl2 Cl -0.05767(9) 0.54974(5) 0.90067(8) 0.0298(2) Uani 1 1 d . . . . .
Cl3 Cl 0.10167(9) 0.54180(6) 0.60131(9) 0.0303(2) Uani 1 1 d . . . . .
N1 N 0.0865(2) 0.45080(16) 0.7896(3) 0.0145(7) Uani 1 1 d . . . . .
N2 N -0.1039(3) 0.44603(17) 0.6949(3) 0.0169(7) Uani 1 1 d . . . . .
C1 C 0.1794(3) 0.4538(2) 0.8412(3) 0.0183(8) Uani 1 1 d . . . . .
C3 C 0.2290(3) 0.5183(2) 0.8570(4) 0.0221(10) Uani 1 1 d . . . . .
H3 H 0.1992 0.5599 0.8322 0.027 Uiso 1 1 calc R U . . .
C4 C -0.1003(3) 0.3214(2) 0.6858(3) 0.0190(9) Uani 1 1 d . . . . .
H4 H -0.0651 0.2795 0.7012 0.023 Uiso 1 1 calc R U . . .
C5 C 0.3204(4) 0.5202(2) 0.9083(4) 0.0265(11) Uani 1 1 d . . . . .
H5 H 0.3539 0.5635 0.9186 0.032 Uiso 1 1 calc R U . . .
C6 C 0.2254(3) 0.3920(2) 0.8770(3) 0.0174(8) Uani 1 1 d . . . . .
C7 C 0.1778(3) 0.3285(2) 0.8564(3) 0.0184(9) Uani 1 1 d . . . . .
H7 H 0.2084 0.2864 0.8786 0.022 Uiso 1 1 calc R U . . .
C8 C 0.0873(3) 0.3270(2) 0.8042(3) 0.0172(9) Uani 1 1 d . . . . .
H8 H 0.0551 0.2839 0.7896 0.021 Uiso 1 1 calc R U . . .
C9 C 0.0411(3) 0.3909(2) 0.7715(3) 0.0164(8) Uani 1 1 d . . . . .
C10 C -0.0591(3) 0.3865(2) 0.7134(3) 0.0149(8) Uani 1 1 d . . . . .
C11 C -0.1959(3) 0.4458(2) 0.6458(3) 0.0167(8) Uani 1 1 d . . . . .
C12 C -0.1926(3) 0.3206(2) 0.6362(3) 0.0189(9) Uani 1 1 d . . . . .
H12 H -0.2226 0.2776 0.6173 0.023 Uiso 1 1 calc R U . . .
C13 C -0.2430(3) 0.3829(2) 0.6134(3) 0.0189(9) Uani 1 1 d . . . . .
C14 C 0.3654(3) 0.4591(2) 0.9459(3) 0.0234(9) Uani 1 1 d . . . . .
H14 H 0.4281 0.4617 0.9824 0.028 Uiso 1 1 calc R U . . .
C15 C -0.3837(3) 0.4488(2) 0.5438(3) 0.0220(9) Uani 1 1 d . . . . .
H15 H -0.4465 0.4507 0.5073 0.026 Uiso 1 1 calc R U . . .
C16 C -0.3391(3) 0.5110(2) 0.5792(4) 0.0229(10) Uani 1 1 d . . . . .
H16 H -0.3736 0.5539 0.5686 0.028 Uiso 1 1 calc R U . . .
C17 C -0.2463(3) 0.5100(2) 0.6287(3) 0.0212(9) Uani 1 1 d . . . . .
H17 H -0.2162 0.5521 0.6514 0.025 Uiso 1 1 calc R U . . .
C18 C 0.3201(3) 0.3964(2) 0.9306(3) 0.0216(9) Uani 1 1 d . . . . .
H18 H 0.3516 0.3554 0.9556 0.026 Uiso 1 1 calc R U . . .
C19 C -0.3385(3) 0.3863(2) 0.5612(3) 0.0207(9) Uani 1 1 d . . . . .
H19 H -0.3706 0.3449 0.5385 0.025 Uiso 1 1 calc R U . . .
Au1B Au 0.4747(2) 0.20497(11) 0.74396(16) 0.01445(16) Uani 0.786(14) 1 d . U P B 3
Au1D Au 0.4918(6) 0.2063(4) 0.7493(5) 0.0127(4) Uani 0.214(14) 1 d . U P B 4
Cl1B Cl 0.54794(9) 0.10068(5) 0.78368(9) 0.0291(2) Uani 1 1 d . . . . .
Cl2B Cl 0.39305(9) 0.20618(5) 0.89235(8) 0.0263(2) Uani 1 1 d . . . . .
Cl3B Cl 0.54929(9) 0.20026(5) 0.59145(8) 0.0284(2) Uani 1 1 d . . . . .
N1B N 0.4084(2) 0.29896(17) 0.7065(3) 0.0144(7) Uani 1 1 d . . . . .
N2B N 0.6004(3) 0.30329(17) 0.8014(3) 0.0182(8) Uani 1 1 d . . . . .
C1B C 0.3161(3) 0.2957(2) 0.6548(3) 0.0159(8) Uani 1 1 d . . . . .
C2 C 0.6918(3) 0.3033(2) 0.8515(3) 0.0164(8) Uani 1 1 d . . . . .
C2B C 0.2660(3) 0.2319(2) 0.6388(3) 0.0198(9) Uani 1 1 d . . . . .
H2B H 0.2959 0.1901 0.6628 0.024 Uiso 1 1 calc R U . . .
C3B C 0.1732(4) 0.2300(2) 0.5881(4) 0.0227(10) Uani 1 1 d . . . . .
H3B H 0.1381 0.1870 0.5799 0.027 Uiso 1 1 calc R U . . .
C4B C 0.1303(3) 0.2912(2) 0.5486(3) 0.0227(9) Uani 1 1 d . . . . .
H4B H 0.0685 0.2887 0.5106 0.027 Uiso 1 1 calc R U . . .
C5B C 0.1764(3) 0.3541(2) 0.5643(3) 0.0196(9) Uani 1 1 d . . . . .
H5B H 0.1459 0.3952 0.5386 0.023 Uiso 1 1 calc R U . . .
C6B C 0.2703(3) 0.3579(2) 0.6192(3) 0.0152(8) Uani 1 1 d . . . . .
C7B C 0.3188(3) 0.4214(2) 0.6406(3) 0.0173(9) Uani 1 1 d . . . . .
H7B H 0.2886 0.4638 0.6191 0.021 Uiso 1 1 calc R U . . .
C8B C 0.4095(3) 0.4221(2) 0.6922(3) 0.0164(9) Uani 1 1 d . . . . .
H8B H 0.4423 0.4652 0.7059 0.020 Uiso 1 1 calc R U . . .
C9B C 0.4554(3) 0.3599(2) 0.7257(3) 0.0130(8) Uani 1 1 d . . . . .
C10B C 0.5542(3) 0.3627(2) 0.7815(3) 0.0139(8) Uani 1 1 d . . . . .
C11B C 0.5962(3) 0.4279(2) 0.8111(3) 0.0178(9) Uani 1 1 d . . . . .
H11B H 0.5610 0.4700 0.7965 0.021 Uiso 1 1 calc R U . . .
C12B C 0.6879(3) 0.4288(2) 0.8608(3) 0.0179(9) Uani 1 1 d . . . . .
H12B H 0.7175 0.4718 0.8802 0.021 Uiso 1 1 calc R U . . .
C13B C 0.7390(3) 0.3660(2) 0.8835(3) 0.0179(9) Uani 1 1 d . . . . .
C14B C 0.8342(3) 0.3636(2) 0.9356(3) 0.0213(9) Uani 1 1 d . . . . .
H14B H 0.8659 0.4051 0.9586 0.026 Uiso 1 1 calc R U . . .
C15B C 0.8796(3) 0.3005(2) 0.9522(4) 0.0256(10) Uani 1 1 d . . . . .
H15B H 0.9426 0.2987 0.9883 0.031 Uiso 1 1 calc R U . . .
C16B C 0.8359(3) 0.2381(2) 0.9173(4) 0.0246(10) Uani 1 1 d . . . . .
H16B H 0.8709 0.1953 0.9275 0.030 Uiso 1 1 calc R U . . .
C17B C 0.7423(4) 0.2391(2) 0.8685(4) 0.0223(10) Uani 1 1 d . . . . .
H17B H 0.7118 0.1969 0.8464 0.027 Uiso 1 1 calc R U . . .

loop_
_atom_site_aniso_label
_atom_site_aniso_U_11
_atom_site_aniso_U_22
_atom_site_aniso_U_33
_atom_site_aniso_U_23
_atom_site_aniso_U_13
_atom_site_aniso_U_12
Au1 0.01973(18) 0.00881(8) 0.01943(9) 0.00090(6) 0.00196(8) 0.00104(9)
Au1C 0.0217(10) 0.0052(7) 0.0144(8) 0.0012(7) 0.0034(9) 0.0012(8)
Cl1 0.0390(6) 0.0171(4) 0.0382(7) 0.0042(4) 0.0035(5) 0.0062(4)
Cl2 0.0437(6) 0.0213(5) 0.0245(6) 0.0005(4) 0.0081(4) 0.0076(4)
Cl3 0.0405(6) 0.0231(5) 0.0273(6) 0.0054(4) 0.0133(4) 0.0049(5)
N1 0.0152(14) 0.0114(15) 0.0168(16) -0.0004(13) 0.0024(12) 0.0029(12)
N2 0.0195(16) 0.0130(15) 0.0182(17) 0.0041(13) 0.0019(13) 0.0028(13)
C1 0.0191(18) 0.0188(19) 0.017(2) -0.0001(16) 0.0022(15) -0.0011(16)
C3 0.024(2) 0.019(2) 0.024(2) -0.0024(17) 0.0009(18) -0.0032(16)
C4 0.0179(19) 0.0160(18) 0.023(2) 0.0006(17) -0.0003(17) 0.0002(15)
C5 0.028(2) 0.024(2) 0.027(3) -0.0059(19) 0.0000(19) -0.0088(18)
C6 0.0173(19) 0.0194(19) 0.016(2) -0.0022(16) 0.0039(15) -0.0005(15)
C7 0.0197(19) 0.0168(18) 0.019(2) 0.0010(16) 0.0036(16) 0.0032(15)
C8 0.0181(19) 0.0119(17) 0.022(2) 0.0006(16) 0.0016(16) 0.0022(14)
C9 0.0206(19) 0.0083(16) 0.020(2) -0.0055(15) 0.0018(16) -0.0041(14)
C10 0.0144(17) 0.0166(18) 0.0138(18) 0.0060(15) 0.0012(14) 0.0024(14)
C11 0.0171(17) 0.0122(18) 0.021(2) 0.0014(15) 0.0055(15) 0.0004(14)
C12 0.021(2) 0.0190(19) 0.017(2) -0.0012(16) 0.0029(16) -0.0022(15)
C13 0.0196(19) 0.0198(19) 0.017(2) 0.0000(16) 0.0040(16) 0.0005(15)
C14 0.0182(18) 0.028(2) 0.024(2) -0.0035(19) 0.0019(16) -0.0055(17)
C15 0.0178(18) 0.028(2) 0.020(2) 0.0008(18) -0.0004(15) 0.0054(17)
C16 0.025(2) 0.021(2) 0.022(2) 0.0055(17) -0.0004(18) 0.0075(17)
C17 0.023(2) 0.0167(19) 0.024(2) 0.0043(17) 0.0007(18) 0.0038(16)
C18 0.022(2) 0.026(2) 0.017(2) -0.0004(17) -0.0006(16) -0.0003(17)
C19 0.0179(19) 0.024(2) 0.020(2) -0.0007(17) 0.0002(16) -0.0015(16)
Au1B 0.0151(4) 0.00922(15) 0.0191(3) 0.00053(16) -0.0007(3) 0.0008(3)
Au1D 0.0168(11) 0.0066(4) 0.0148(6) -0.0003(4) -0.0023(9) -0.0005(9)
Cl1B 0.0372(6) 0.0135(4) 0.0365(6) 0.0036(4) 0.0038(5) 0.0056(4)
Cl2B 0.0364(6) 0.0201(5) 0.0224(5) 0.0038(4) 0.0098(4) 0.0040(4)
Cl3B 0.0427(6) 0.0208(5) 0.0220(5) 0.0006(4) 0.0106(4) 0.0079(4)
N1B 0.0144(14) 0.0109(14) 0.0179(17) -0.0013(13) 0.0024(12) -0.0005(12)
N2B 0.0182(16) 0.0131(16) 0.0232(19) 0.0023(14) 0.0013(14) 0.0017(13)
C1B 0.0177(17) 0.0140(17) 0.0161(19) -0.0026(15) 0.0035(14) -0.0013(15)
C2 0.0189(18) 0.0163(19) 0.0142(18) 0.0033(15) 0.0059(14) 0.0032(15)
C2B 0.024(2) 0.0136(18) 0.022(2) -0.0022(16) 0.0032(17) -0.0032(15)
C3B 0.026(2) 0.021(2) 0.020(2) -0.0007(17) 0.0011(18) -0.0061(17)
C4B 0.0215(19) 0.025(2) 0.022(2) -0.0044(18) -0.0025(16) -0.0027(17)
C5B 0.020(2) 0.0192(19) 0.019(2) -0.0002(16) -0.0004(16) -0.0012(15)
C6B 0.0179(18) 0.0133(17) 0.0143(19) 0.0011(15) 0.0020(15) -0.0011(14)
C7B 0.0173(19) 0.0118(17) 0.023(2) 0.0045(15) 0.0008(16) -0.0006(14)
C8B 0.0166(18) 0.0128(17) 0.020(2) 0.0021(16) 0.0016(16) -0.0009(14)
C9B 0.0094(16) 0.0132(16) 0.0165(18) 0.0034(15) 0.0015(14) 0.0011(13)
C10B 0.0166(18) 0.0122(17) 0.0131(18) -0.0021(15) 0.0039(14) 0.0006(14)
C11B 0.0191(19) 0.0137(17) 0.021(2) -0.0008(16) 0.0001(17) 0.0015(15)
C12B 0.0201(19) 0.0158(18) 0.018(2) -0.0023(16) 0.0021(16) 0.0007(15)
C13B 0.0181(19) 0.0192(19) 0.016(2) 0.0027(16) 0.0041(15) 0.0031(15)
C14B 0.0180(19) 0.025(2) 0.021(2) 0.0027(18) 0.0007(16) -0.0002(16)
C15B 0.0164(19) 0.031(2) 0.029(2) 0.010(2) -0.0019(17) 0.0020(17)
C16B 0.021(2) 0.027(2) 0.026(2) 0.0076(19) 0.0031(18) 0.0070(17)
C17B 0.026(2) 0.0160(19) 0.025(2) 0.0030(17) 0.0018(18) 0.0070(16)

loop_
_atom_type_symbol
_atom_type_description
_atom_type_scat_dispersion_real
_atom_type_scat_dispersion_imag
_atom_type_scat_source
C C 0.0033 0.0016 'International Tables Vol C Tables 4.2.6.8 and 6.1.1.4'
H H 0.0000 0.0000 'International Tables Vol C Tables 4.2.6.8 and 6.1.1.4'
N N 0.0061 0.0033 'International Tables Vol C Tables 4.2.6.8 and 6.1.1.4'
Cl Cl 0.1484 0.1585 'International Tables Vol C Tables 4.2.6.8 and 6.1.1.4'
Au Au -2.0133 8.8022 'International Tables Vol C Tables 4.2.6.8 and 6.1.1.4'

loop_
_geom_angle_atom_site_label_1
_geom_angle_atom_site_label_2
_geom_angle_atom_site_label_3
_geom_angle
N1 Au1 Cl1 177.63(9)
N1 Au1 Cl3 90.67(11)
Cl1 Au1 Cl3 89.71(4)
N1 Au1 Cl2 89.11(10)
Cl1 Au1 Cl2 90.37(4)
Cl3 Au1 Cl2 176.30(5)
N1 Au1 N2 72.66(12)
Cl1 Au1 N2 109.67(8)
Cl3 Au1 N2 91.88(9)
Cl2 Au1 N2 91.57(9)
Cl1 Au1C Cl2 98.70(17)
Cl1 Au1C N2 130.1(3)
Cl2 Au1C N2 103.2(2)
Cl1 Au1C N1 153.6(3)
Cl2 Au1C N1 84.75(17)
N2 Au1C N1 73.36(16)
Cl1 Au1C Cl3 87.43(14)
Cl2 Au1C Cl3 152.3(3)
N2 Au1C Cl3 92.90(16)
N1 Au1C Cl3 78.4(2)
C9 N1 C1 121.0(3)
C9 N1 Au1 121.0(2)
C1 N1 Au1 117.9(3)
C9 N1 Au1C 110.6(3)
C1 N1 Au1C 127.8(3)
C10 N2 C11 118.5(3)
C10 N2 Au1C 118.3(3)
C11 N2 Au1C 123.3(3)
C10 N2 Au1 108.7(2)
C11 N2 Au1 132.5(2)
N1 C1 C3 120.3(4)
N1 C1 C6 119.9(3)
C3 C1 C6 119.8(3)
C5 C3 C1 119.4(4)
C5 C3 H3 120.3
C1 C3 H3 120.3
C12 C4 C10 117.9(4)
C12 C4 H4 121.0
C10 C4 H4 121.0
C3 C5 C14 121.1(4)
C3 C5 H5 119.5
C14 C5 H5 119.5
C7 C6 C1 118.9(3)
C7 C6 C18 122.2(4)
C1 C6 C18 118.9(4)
C8 C7 C6 119.9(4)
C8 C7 H7 120.0
C6 C7 H7 120.0
C7 C8 C9 119.8(4)
C7 C8 H8 120.1
C9 C8 H8 120.1
N1 C9 C8 120.5(3)
N1 C9 C10 121.7(3)
C8 C9 C10 117.8(3)
N2 C10 C4 124.1(3)
N2 C10 C9 115.3(3)
C4 C10 C9 120.6(3)
N2 C11 C17 118.6(3)
N2 C11 C13 121.7(3)
C17 C11 C13 119.7(3)
C4 C12 C13 120.3(4)
C4 C12 H12 119.9
C13 C12 H12 119.9
C12 C13 C19 123.5(4)
C12 C13 C11 117.5(3)
C19 C13 C11 119.0(4)
C18 C14 C5 120.7(3)
C18 C14 H14 119.7
C5 C14 H14 119.7
C19 C15 C16 121.1(3)
C19 C15 H15 119.4
C16 C15 H15 119.4
C17 C16 C15 120.6(4)
C17 C16 H16 119.7
C15 C16 H16 119.7
C16 C17 C11 119.6(4)
C16 C17 H17 120.2
C11 C17 H17 120.2
C14 C18 C6 120.1(4)
C14 C18 H18 120.0
C6 C18 H18 120.0
C15 C19 C13 120.0(4)
C15 C19 H19 120.0
C13 C19 H19 120.0
N1B Au1B Cl1B 179.40(16)
N1B Au1B Cl2B 90.79(13)
Cl1B Au1B Cl2B 89.70(8)
N1B Au1B Cl3B 89.40(13)
Cl1B Au1B Cl3B 90.10(8)
Cl2B Au1B Cl3B 176.85(15)
N1B Au1B N2B 72.30(14)
Cl1B Au1B N2B 108.04(13)
Cl2B Au1B N2B 91.19(12)
Cl3B Au1B N2B 91.87(12)
N1B Au1D Cl1B 168.4(4)
N1B Au1D Cl3B 87.4(3)
Cl1B Au1D Cl3B 92.5(3)
N1B Au1D Cl2B 87.0(3)
Cl1B Au1D Cl2B 90.3(3)
Cl3B Au1D Cl2B 165.6(3)
N1B Au1D N2B 74.5(3)
Cl1B Au1D N2B 117.1(3)
Cl3B Au1D N2B 96.9(3)
Cl2B Au1D N2B 94.4(3)
C9B N1B C1B 121.7(3)
C9B N1B Au1B 121.9(2)
C1B N1B Au1B 116.2(3)
C9B N1B Au1D 116.3(3)
C1B N1B Au1D 121.8(3)
C10B N2B C2 119.6(3)
C10B N2B Au1D 110.2(3)
C2 N2B Au1D 130.0(3)
C10B N2B Au1B 106.7(2)
C2 N2B Au1B 133.4(3)
N1B C1B C2B 120.9(4)
N1B C1B C6B 119.5(3)
C2B C1B C6B 119.5(3)
N2B C2 C17B 118.7(4)
N2B C2 C13B 121.6(3)
C17B C2 C13B 119.7(3)
C3B C2B C1B 119.9(4)
C3B C2B H2B 120.0
C1B C2B H2B 120.0
C2B C3B C4B 120.6(4)
C2B C3B H3B 119.7
C4B C3B H3B 119.7
C5B C4B C3B 120.7(3)
C5B C4B H4B 119.6
C3B C4B H4B 119.6
C4B C5B C6B 119.8(4)
C4B C5B H5B 120.1
C6B C5B H5B 120.1
C7B C6B C1B 118.6(3)
C7B C6B C5B 122.1(4)
C1B C6B C5B 119.3(3)
C8B C7B C6B 119.8(3)
C8B C7B H7B 120.1
C6B C7B H7B 120.1
C7B C8B C9B 121.1(3)
C7B C8B H8B 119.4
C9B C8B H8B 119.4
N1B C9B C8B 119.2(3)
N1B C9B C10B 121.2(3)
C8B C9B C10B 119.5(3)
N2B C10B C11B 122.3(3)
N2B C10B C9B 117.4(3)
C11B C10B C9B 120.2(3)
C12B C11B C10B 118.7(4)
C12B C11B H11B 120.6
C10B C11B H11B 120.6
C11B C12B C13B 120.3(4)
C11B C12B H12B 119.8
C13B C12B H12B 119.8
C12B C13B C14B 122.9(4)
C12B C13B C2 117.4(3)
C14B C13B C2 119.7(4)
C15B C14B C13B 118.9(4)
C15B C14B H14B 120.6
C13B C14B H14B 120.6
C14B C15B C16B 122.1(4)
C14B C15B H15B 119.0
C16B C15B H15B 119.0
C17B C16B C15B 120.0(4)
C17B C16B H16B 120.0
C15B C16B H16B 120.0
C16B C17B C2 119.6(4)
C16B C17B H17B 120.2
C2 C17B H17B 120.2

loop_
_geom_bond_atom_site_label_1
_geom_bond_atom_site_label_2
_geom_bond_distance
_geom_bond_publ_flag
Au1 N1 2.079(3) yes
Au1 Cl1 2.2728(10) yes
Au1 Cl3 2.2870(12) yes
Au1 Cl2 2.2953(12) yes
Au1 N2 2.560(3) yes
Au1C Cl1 2.092(4) yes
Au1C Cl2 2.178(4) yes
Au1C N2 2.268(6) yes
Au1C N1 2.376(6) yes
Au1C Cl3 2.538(5) yes
N1 C9 1.317(5) ?
N1 C1 1.389(5) ?
N2 C10 1.309(5) ?
N2 C11 1.361(5) ?
C1 C3 1.414(6) ?
C1 C6 1.416(6) ?
C3 C5 1.370(6) ?
C3 H3 0.9500 ?
C4 C12 1.368(5) ?
C4 C10 1.411(5) ?
C4 H4 0.9500 ?
C5 C14 1.408(6) ?
C5 H5 0.9500 ?
C6 C7 1.395(6) ?
C6 C18 1.425(5) ?
C7 C8 1.366(5) ?
C7 H7 0.9500 ?
C8 C9 1.437(5) ?
C8 H8 0.9500 ?
C9 C10 1.516(5) ?
C11 C17 1.416(5) ?
C11 C13 1.424(5) ?
C12 C13 1.400(6) ?
C12 H12 0.9500 ?
C13 C19 1.422(5) ?
C14 C18 1.357(6) ?
C14 H14 0.9500 ?
C15 C19 1.358(6) ?
C15 C16 1.412(6) ?
C15 H15 0.9500 ?
C16 C17 1.373(5) ?
C16 H16 0.9500 ?
C17 H17 0.9500 ?
C18 H18 0.9500 ?
C19 H19 0.9500 ?
Au1B N1B 2.065(4) ?
Au1B Cl1B 2.283(2) ?
Au1B Cl2B 2.285(2) ?
Au1B Cl3B 2.296(2) ?
Au1B N2B 2.612(4) ?
Au1D N1B 2.163(8) ?
Au1D Cl1B 2.208(7) ?
Au1D Cl3B 2.280(7) ?
Au1D Cl2B 2.336(7) ?
Au1D N2B 2.440(8) ?
N1B C9B 1.346(5) ?
N1B C1B 1.383(4) ?
N2B C10B 1.318(5) ?
N2B C2 1.361(5) ?
C1B C2B 1.406(5) ?
C1B C6B 1.419(5) ?
C2 C17B 1.417(5) ?
C2 C13B 1.421(6) ?
C2B C3B 1.380(6) ?
C2B H2B 0.9500 ?
C3B C4B 1.408(6) ?
C3B H3B 0.9500 ?
C4B C5B 1.366(6) ?
C4B H4B 0.9500 ?
C5B C6B 1.424(5) ?
C5B H5B 0.9500 ?
C6B C7B 1.404(5) ?
C7B C8B 1.363(5) ?
C7B H7B 0.9500 ?
C8B C9B 1.411(5) ?
C8B H8B 0.9500 ?
C9B C10B 1.484(5) ?
C10B C11B 1.425(5) ?
C11B C12B 1.361(5) ?
C11B H11B 0.9500 ?
C12B C13B 1.411(5) ?
C12B H12B 0.9500 ?
C13B C14B 1.418(5) ?
C14B C15B 1.368(6) ?
C14B H14B 0.9500 ?
C15B C16B 1.408(6) ?
C15B H15B 0.9500 ?
C16B C17B 1.377(6) ?
C16B H16B 0.9500 ?
C17B H17B 0.9500 ?

loop_
_geom_torsion_atom_site_label_1
_geom_torsion_atom_site_label_2
_geom_torsion_atom_site_label_3
_geom_torsion_atom_site_label_4
_geom_torsion
C9 N1 C1 C3 177.7(4)
Au1 N1 C1 C3 -5.6(6)
Au1C N1 C1 C3 -12.2(6)
C9 N1 C1 C6 -1.3(7)
Au1 N1 C1 C6 175.4(3)
Au1C N1 C1 C6 168.7(3)
N1 C1 C3 C5 179.9(5)
C6 C1 C3 C5 -1.1(7)
C1 C3 C5 C14 -0.3(8)
N1 C1 C6 C7 2.3(7)
C3 C1 C6 C7 -176.7(5)
N1 C1 C6 C18 -179.4(4)
C3 C1 C6 C18 1.5(7)
C1 C6 C7 C8 -1.4(7)
C18 C6 C7 C8 -179.6(5)
C6 C7 C8 C9 -0.5(7)
C1 N1 C9 C8 -0.6(7)
Au1 N1 C9 C8 -177.2(3)
Au1C N1 C9 C8 -172.2(4)
C1 N1 C9 C10 -178.7(5)
Au1 N1 C9 C10 4.7(7)
Au1C N1 C9 C10 9.7(6)
C7 C8 C9 N1 1.5(7)
C7 C8 C9 C10 179.7(5)
C11 N2 C10 C4 -0.2(7)
Au1C N2 C10 C4 -179.3(4)
Au1 N2 C10 C4 -174.5(4)
C11 N2 C10 C9 -177.9(4)
Au1C N2 C10 C9 3.0(6)
Au1 N2 C10 C9 7.7(5)
C12 C4 C10 N2 0.3(7)
C12 C4 C10 C9 177.9(5)
N1 C9 C10 N2 -9.1(8)
C8 C9 C10 N2 172.7(4)
N1 C9 C10 C4 173.0(4)
C8 C9 C10 C4 -5.1(8)
C10 N2 C11 C17 177.8(4)
Au1C N2 C11 C17 -3.2(6)
Au1 N2 C11 C17 -9.5(7)
C10 N2 C11 C13 -0.9(7)
Au1C N2 C11 C13 178.2(4)
Au1 N2 C11 C13 171.9(3)
C10 C4 C12 C13 0.6(7)
C4 C12 C13 C19 179.3(5)
C4 C12 C13 C11 -1.6(7)
N2 C11 C13 C12 1.7(7)
C17 C11 C13 C12 -176.9(5)
N2 C11 C13 C19 -179.1(4)
C17 C11 C13 C19 2.2(7)
C3 C5 C14 C18 1.3(8)
C19 C15 C16 C17 2.7(8)
C15 C16 C17 C11 -1.0(8)
N2 C11 C17 C16 179.9(5)
C13 C11 C17 C16 -1.4(7)
C5 C14 C18 C6 -0.8(8)
C7 C6 C18 C14 177.6(5)
C1 C6 C18 C14 -0.6(7)
C16 C15 C19 C13 -1.8(8)
C12 C13 C19 C15 178.5(5)
C11 C13 C19 C15 -0.6(7)
C9B N1B C1B C2B -177.5(4)
Au1B N1B C1B C2B 6.7(6)
Au1D N1B C1B C2B 8.2(6)
C9B N1B C1B C6B 1.2(7)
Au1B N1B C1B C6B -174.7(3)
Au1D N1B C1B C6B -173.1(4)
C10B N2B C2 C17B -177.5(4)
Au1D N2B C2 C17B 8.5(7)
Au1B N2B C2 C17B 9.9(7)
C10B N2B C2 C13B 0.3(7)
Au1D N2B C2 C13B -173.8(4)
Au1B N2B C2 C13B -172.4(3)
N1B C1B C2B C3B 179.1(4)
C6B C1B C2B C3B 0.4(7)
C1B C2B C3B C4B 2.7(8)
C2B C3B C4B C5B -3.7(8)
C3B C4B C5B C6B 1.5(8)
N1B C1B C6B C7B -2.0(7)
C2B C1B C6B C7B 176.6(5)
N1B C1B C6B C5B 178.7(4)
C2B C1B C6B C5B -2.6(7)
C4B C5B C6B C7B -177.6(5)
C4B C5B C6B C1B 1.6(7)
C1B C6B C7B C8B 1.8(7)
C5B C6B C7B C8B -179.0(5)
C6B C7B C8B C9B -0.6(8)
C1B N1B C9B C8B 0.0(7)
Au1B N1B C9B C8B 175.6(3)
Au1D N1B C9B C8B 174.6(4)
C1B N1B C9B C10B 179.8(4)
Au1B N1B C9B C10B -4.5(6)
Au1D N1B C9B C10B -5.6(6)
C7B C8B C9B N1B -0.3(7)
C7B C8B C9B C10B 179.9(5)
C2 N2B C10B C11B -0.3(7)
Au1D N2B C10B C11B 174.9(4)
Au1B N2B C10B C11B 174.1(4)
C2 N2B C10B C9B 179.3(4)
Au1D N2B C10B C9B -5.6(6)
Au1B N2B C10B C9B -6.3(5)
N1B C9B C10B N2B 7.9(8)
C8B C9B C10B N2B -172.2(4)
N1B C9B C10B C11B -172.5(4)
C8B C9B C10B C11B 7.3(8)
N2B C10B C11B C12B 0.7(7)
C9B C10B C11B C12B -178.9(5)
C10B C11B C12B C13B -0.9(7)
C11B C12B C13B C14B -179.6(5)
C11B C12B C13B C2 0.9(7)
N2B C2 C13B C12B -0.5(7)
C17B C2 C13B C12B 177.1(5)
N2B C2 C13B C14B 179.9(4)
C17B C2 C13B C14B -2.4(7)
C12B C13B C14B C15B -178.3(5)
C2 C13B C14B C15B 1.3(7)
C13B C14B C15B C16B 1.4(8)
C14B C15B C16B C17B -2.8(8)
C15B C16B C17B C2 1.6(8)
N2B C2 C17B C16B 178.7(5)
C13B C2 C17B C16B 1.0(7)
